data_4118826
loop_
_publ_author_name
'Eunsung Lee'
'Jacob M. Hooker'
'Tobias Ritter'

_publ_section_title
;
 Nickel-Mediated Oxidative Fluorination for PET with Aqueous [18F]
 Fluoride
;
_journal_name_full 'Journal of the American Chemical Society'
_journal_page_first 17456
_journal_page_last 17458
_journal_paper_doi 10.1021/ja3084797
_journal_volume 134
_journal_year 2012
_chemical_formula_sum 'C75 H74 N10 Ni2 O12 S2'
_chemical_formula_weight 1488.98
_chemical_name_systematic
; 
 ? 
;
_space_group_IT_number 14
_symmetry_cell_setting monoclinic
_symmetry_space_group_name_Hall '-P 2ybc'
_symmetry_space_group_name_H-M 'P 1 21/c 1'
_atom_sites_solution_hydrogens geom
_atom_sites_solution_primary direct
_atom_sites_solution_secondary difmap
_audit_creation_method SHELXL-97
_cell_angle_alpha 90.00
_cell_angle_beta 96.5970(10)
_cell_angle_gamma 90.00
_cell_formula_units_Z 4
_cell_length_a 14.5704(11)
_cell_length_b 15.7185(12)
_cell_length_c 30.632(2)
_cell_measurement_reflns_used 9918
_cell_measurement_temperature 100(2)
_cell_measurement_theta_max 25.7
_cell_measurement_theta_min 2.24
_cell_volume 6969.0(9)
_computing_cell_refinement 'SAINT 7.46A (Bruker-AXS, 2009)'
_computing_data_collection 'APEX2 v2009.3.0 (Bruker-AXS, 2009)'
_computing_data_reduction 'SAINT 7.46A (Bruker-AXS, 2009)'
_computing_molecular_graphics 'Bruker SHELXTL (Sheldrick, 2008)'
_computing_publication_material 'Bruker SHELXTL (Sheldrick, 2008)'
_computing_structure_refinement 'SHELXL-97 (Sheldrick, 2008)'
_computing_structure_solution 'SHELXS-97 (Sheldrick, 2008)'
_diffrn_ambient_temperature 100(2)
_diffrn_measured_fraction_theta_full 0.997
_diffrn_measured_fraction_theta_max 0.997
_diffrn_measurement_device_type
;
Bruker D8 goniometer with CCD area detector  
;
_diffrn_measurement_method 'omega and phi scans'
_diffrn_radiation_monochromator graphite
_diffrn_radiation_source 'fine-focus sealed tube'
_diffrn_radiation_type MoK\a
_diffrn_radiation_wavelength 0.71073
_diffrn_reflns_av_R_equivalents 0.1065
_diffrn_reflns_av_sigmaI/netI 0.0758
_diffrn_reflns_limit_h_max 16
_diffrn_reflns_limit_h_min -17
_diffrn_reflns_limit_k_max 19
_diffrn_reflns_limit_k_min -19
_diffrn_reflns_limit_l_max 37
_diffrn_reflns_limit_l_min -37
_diffrn_reflns_number 77361
_diffrn_reflns_theta_full 25.72
_diffrn_reflns_theta_max 25.72
_diffrn_reflns_theta_min 1.34
_exptl_absorpt_coefficient_mu 0.671
_exptl_absorpt_correction_T_max 0.8555
_exptl_absorpt_correction_T_min 0.8138
_exptl_absorpt_correction_type multi-scan
_exptl_absorpt_process_details SADABS
_exptl_crystal_density_diffrn 1.419
_exptl_crystal_description block
_exptl_crystal_F_000 3112
_exptl_crystal_size_max 0.32
_exptl_crystal_size_mid 0.26
_exptl_crystal_size_min 0.24
_refine_diff_density_max 1.058
_refine_diff_density_min -0.731
_refine_diff_density_rms 0.092
_refine_ls_extinction_method none
_refine_ls_goodness_of_fit_ref 1.012
_refine_ls_hydrogen_treatment constr
_refine_ls_matrix_type full
_refine_ls_number_parameters 936
_refine_ls_number_reflns 13259
_refine_ls_number_restraints 62
_refine_ls_restrained_S_all 1.021
_refine_ls_R_factor_all 0.1040
_refine_ls_R_factor_gt 0.0605
_refine_ls_shift/su_max 0.001
_refine_ls_shift/su_mean 0.000
_refine_ls_structure_factor_coef Fsqd
_refine_ls_weighting_details 'calc w=1/[\s^2^(Fo^2^)+(0.0711P)^2^+10.4786P] where P=(Fo^2^+2Fc^2^)/3'
_refine_ls_weighting_scheme calc
_refine_ls_wR_factor_gt 0.1416
_refine_ls_wR_factor_ref 0.1627
_reflns_number_gt 8722
_reflns_number_total 13259
_reflns_threshold_expression >2sigma(I)
_cod_data_source_file ja3084797_si_002.cif
_cod_data_source_block 1c
_cod_original_sg_symbol_Hall -P2ybc
_cod_database_code 4118826

loop_
_symmetry_equiv_pos_as_xyz
'x, y, z'
'-x, y+1/2, -z+1/2'
'-x, -y, -z'
'x, -y-1/2, z-1/2'

loop_
_atom_site_label
_atom_site_type_symbol
_atom_site_fract_x
_atom_site_fract_y
_atom_site_fract_z
_atom_site_U_iso_or_equiv
_atom_site_adp_type
_atom_site_occupancy
_atom_site_symmetry_multiplicity
_atom_site_calc_flag
_atom_site_refinement_flags
_atom_site_disorder_assembly
_atom_site_disorder_group
C1P C 0.8502(11) 0.6067(9) 0.7526(4) 0.068(2) Uani 0.508(4) 1 d PD A 2
H1PA H 0.8846 0.6023 0.7271 0.102 Uiso 0.508(4) 1 calc PR A 2
H1PB H 0.8033 0.5617 0.7512 0.102 Uiso 0.508(4) 1 calc PR A 2
H1PC H 0.8928 0.6003 0.7796 0.102 Uiso 0.508(4) 1 calc PR A 2
C2P C 0.8081(9) 0.6839(8) 0.7526(4) 0.0702(19) Uani 0.508(4) 1 d PD A 2
H2PA H 0.8373 0.7066 0.7810 0.084 Uiso 0.508(4) 1 calc PR A 2
H2PB H 0.8405 0.7137 0.7303 0.084 Uiso 0.508(4) 1 calc PR A 2
C3P C 0.7286(9) 0.7279(8) 0.7487(4) 0.0635(17) Uani 0.508(4) 1 d PD A 2
H3PA H 0.7404 0.7744 0.7704 0.076 Uiso 0.508(4) 1 calc PR A 2
H3PB H 0.7268 0.7555 0.7196 0.076 Uiso 0.508(4) 1 calc PR A 2
C4P C 0.6471(9) 0.7083(9) 0.7511(4) 0.0701(19) Uani 0.508(4) 1 d PD A 2
H4PA H 0.6272 0.7153 0.7193 0.084 Uiso 0.508(4) 1 calc PR A 2
H4PB H 0.6303 0.7634 0.7637 0.084 Uiso 0.508(4) 1 calc PR A 2
C5P C 0.5718(10) 0.6691(8) 0.7595(4) 0.066(2) Uani 0.508(4) 1 d PD A 2
H5PA H 0.5207 0.6847 0.7372 0.099 Uiso 0.508(4) 1 calc PR A 2
H5PB H 0.5566 0.6858 0.7886 0.099 Uiso 0.508(4) 1 calc PR A 2
H5PC H 0.5816 0.6074 0.7588 0.099 Uiso 0.508(4) 1 calc PR A 2
C1S C 0.9374(10) 0.5798(9) 0.7544(4) 0.068(2) Uani 0.492(4) 1 d PDU A 1
H1SA H 0.9624 0.5716 0.7263 0.102 Uiso 0.492(4) 1 calc PR A 1
H1SB H 0.9797 0.5550 0.7781 0.102 Uiso 0.492(4) 1 calc PR A 1
H1SC H 0.9304 0.6408 0.7598 0.102 Uiso 0.492(4) 1 calc PR A 1
C2S C 0.8558(9) 0.5422(9) 0.7528(4) 0.0702(19) Uani 0.492(4) 1 d PDU A 1
H2SA H 0.8711 0.4989 0.7314 0.084 Uiso 0.492(4) 1 calc PR A 1
H2SB H 0.8714 0.5132 0.7814 0.084 Uiso 0.492(4) 1 calc PR A 1
C3S C 0.7725(9) 0.5210(8) 0.7500(4) 0.0635(17) Uani 0.492(4) 1 d PDU A 1
H3SA H 0.7725 0.4708 0.7695 0.076 Uiso 0.492(4) 1 calc PR A 1
H3SB H 0.7597 0.4985 0.7197 0.076 Uiso 0.492(4) 1 calc PR A 1
C4S C 0.6958(10) 0.5615(8) 0.7562(4) 0.0701(19) Uani 0.492(4) 1 d PDU A 1
H4SA H 0.6825 0.5379 0.7848 0.084 Uiso 0.492(4) 1 calc PR A 1
H4SB H 0.6502 0.5339 0.7343 0.084 Uiso 0.492(4) 1 calc PR A 1
C5S C 0.6612(11) 0.6406(8) 0.7577(4) 0.066(2) Uani 0.492(4) 1 d PDU A 1
H5SA H 0.6109 0.6479 0.7339 0.099 Uiso 0.492(4) 1 calc PR A 1
H5SB H 0.7100 0.6822 0.7544 0.099 Uiso 0.492(4) 1 calc PR A 1
H5SC H 0.6373 0.6494 0.7860 0.099 Uiso 0.492(4) 1 calc PR A 1
C51 C 0.5138(3) 1.0081(3) 0.43042(16) 0.0323(11) Uani 1 1 d . . .
H51 H 0.5186 0.9622 0.4508 0.039 Uiso 1 1 calc R . .
C52 C 0.5407(3) 1.0877(3) 0.44545(17) 0.0358(12) Uani 1 1 d . . .
H52 H 0.5623 1.0967 0.4755 0.043 Uiso 1 1 calc R . .
C53 C 0.5355(3) 1.1543(3) 0.41599(18) 0.0383(13) Uani 1 1 d . . .
H53 H 0.5526 1.2102 0.4255 0.046 Uiso 1 1 calc R . .
C54 C 0.5053(3) 1.1385(3) 0.37253(17) 0.0300(11) Uani 1 1 d . . .
H54 H 0.5025 1.1834 0.3517 0.036 Uiso 1 1 calc R . .
C55 C 0.4787(3) 1.0565(3) 0.35912(16) 0.0259(10) Uani 1 1 d . . .
C56 C 0.4478(3) 1.0384(3) 0.31249(15) 0.0242(10) Uani 1 1 d . . .
C57 C 0.4902(3) 1.0788(3) 0.27974(17) 0.0338(12) Uani 1 1 d . . .
H57 H 0.5392 1.1177 0.2877 0.041 Uiso 1 1 calc R . .
C58 C 0.4623(3) 1.0632(3) 0.23582(17) 0.0392(13) Uani 1 1 d . . .
H58 H 0.4917 1.0918 0.2139 0.047 Uiso 1 1 calc R . .
C59 C 0.3915(3) 1.0060(3) 0.22368(17) 0.0336(11) Uani 1 1 d . . .
H59 H 0.3736 0.9941 0.1935 0.040 Uiso 1 1 calc R . .
C60 C 0.3473(3) 0.9664(3) 0.25567(15) 0.0275(10) Uani 1 1 d . . .
H60 H 0.2981 0.9279 0.2473 0.033 Uiso 1 1 calc R . .
C61 C 0.3737(3) 0.9821(3) 0.29973(15) 0.0227(10) Uani 1 1 d . . .
C62 C 0.2508(3) 1.0668(3) 0.37161(14) 0.0215(9) Uani 1 1 d . . .
C63 C 0.2515(3) 1.1402(3) 0.34618(14) 0.0222(9) Uani 1 1 d . . .
H63 H 0.2401 1.1359 0.3151 0.027 Uiso 1 1 calc R . .
C64 C 0.2683(3) 1.2191(3) 0.36516(15) 0.0272(10) Uani 1 1 d . . .
H64 H 0.2677 1.2684 0.3472 0.033 Uiso 1 1 calc R . .
C65 C 0.2859(3) 1.2265(3) 0.41044(15) 0.0296(11) Uani 1 1 d . . .
H65 H 0.2991 1.2806 0.4235 0.036 Uiso 1 1 calc R . .
C66 C 0.2843(3) 1.1549(3) 0.43669(15) 0.0283(10) Uani 1 1 d . . .
H66 H 0.2945 1.1595 0.4678 0.034 Uiso 1 1 calc R . .
C67 C 0.2678(3) 1.0769(3) 0.41684(14) 0.0243(10) Uani 1 1 d . . .
C71 C 0.7078(3) 0.7619(3) 0.43677(14) 0.0195(9) Uani 1 1 d . . .
C72 C 0.7064(3) 0.8196(3) 0.40218(15) 0.0256(10) Uani 1 1 d . . .
H72 H 0.7617 0.8363 0.3908 0.031 Uiso 1 1 calc R . .
C73 C 0.6210(3) 0.8516(3) 0.38502(15) 0.0280(10) Uani 1 1 d . . .
H73 H 0.6191 0.8920 0.3619 0.034 Uiso 1 1 calc R . .
C74 C 0.5369(3) 0.8272(3) 0.40014(15) 0.0237(10) Uani 1 1 d . . .
C75 C 0.5402(3) 0.7661(3) 0.43316(14) 0.0233(10) Uani 1 1 d . . .
H75 H 0.4846 0.7465 0.4432 0.028 Uiso 1 1 calc R . .
C76 C 0.6254(3) 0.7335(2) 0.45167(13) 0.0194(9) Uani 1 1 d . . .
C77 C 0.6510(3) 0.6693(3) 0.48504(14) 0.0229(10) Uani 1 1 d . . .
H77 H 0.6096 0.6378 0.5006 0.028 Uiso 1 1 calc R . .
C78 C 0.7435(3) 0.6622(3) 0.49009(14) 0.0245(10) Uani 1 1 d . . .
H78 H 0.7779 0.6248 0.5101 0.029 Uiso 1 1 calc R . .
C79 C 0.8763(3) 0.7224(3) 0.45905(14) 0.0238(10) Uani 1 1 d . . .
C80 C 0.9880(3) 0.7900(3) 0.41587(15) 0.0290(11) Uani 1 1 d . . .
C81 C 0.9704(3) 0.8553(3) 0.37858(17) 0.0380(12) Uani 1 1 d . . .
H81A H 1.0283 0.8669 0.3663 0.057 Uiso 1 1 calc R . .
H81B H 0.9468 0.9081 0.3901 0.057 Uiso 1 1 calc R . .
H81C H 0.9248 0.8325 0.3555 0.057 Uiso 1 1 calc R . .
C82 C 1.0176(3) 0.7055(3) 0.39838(16) 0.0372(12) Uani 1 1 d . . .
H82A H 0.9688 0.6838 0.3766 0.056 Uiso 1 1 calc R . .
H82B H 1.0287 0.6648 0.4226 0.056 Uiso 1 1 calc R . .
H82C H 1.0745 0.7132 0.3846 0.056 Uiso 1 1 calc R . .
C83 C 1.0552(4) 0.8236(4) 0.45382(17) 0.0501(15) Uani 1 1 d . . .
H83A H 1.1150 0.8355 0.4434 0.075 Uiso 1 1 calc R . .
H83B H 1.0633 0.7808 0.4772 0.075 Uiso 1 1 calc R . .
H83C H 1.0305 0.8760 0.4652 0.075 Uiso 1 1 calc R . .
C91 C 0.3709(3) 0.7381(3) 0.32140(16) 0.0323(11) Uani 1 1 d . . .
H91 H 0.4060 0.7627 0.3004 0.039 Uiso 1 1 calc R . .
C92 C 0.3222(4) 0.6640(3) 0.31083(19) 0.0428(14) Uani 1 1 d . . .
H92 H 0.3246 0.6379 0.2830 0.051 Uiso 1 1 calc R . .
C93 C 0.2700(4) 0.6284(3) 0.34099(19) 0.0439(14) Uani 1 1 d . . .
H93 H 0.2369 0.5770 0.3346 0.053 Uiso 1 1 calc R . .
C94 C 0.2668(3) 0.6691(3) 0.38055(18) 0.0377(13) Uani 1 1 d . . .
H94 H 0.2299 0.6466 0.4015 0.045 Uiso 1 1 calc R . .
C95 C 0.3175(3) 0.7428(3) 0.38990(18) 0.0342(12) Uani 1 1 d . . .
H95 H 0.3151 0.7701 0.4174 0.041 Uiso 1 1 calc R . .
N6 N 0.4811(2) 0.9915(2) 0.38819(12) 0.0245(8) Uani 1 1 d . . .
N7 N 0.3316(2) 0.9380(2) 0.33341(12) 0.0213(8) Uani 1 1 d . . .
N8 N 0.2662(3) 1.0037(2) 0.44745(12) 0.0294(9) Uani 1 1 d . . .
N9 N 0.7816(2) 0.7182(2) 0.46150(11) 0.0202(8) Uani 1 1 d . . .
N10 N 0.3700(2) 0.7767(2) 0.36094(13) 0.0266(9) Uani 1 1 d . . .
O7 O 0.1974(2) 0.90855(19) 0.37282(10) 0.0291(7) Uani 1 1 d . . .
O8 O 0.17319(19) 0.98940(19) 0.30343(10) 0.0276(7) Uani 1 1 d . . .
O9 O 0.3248(2) 0.9483(2) 0.44744(11) 0.0401(9) Uani 1 1 d . . .
O10 O 0.2058(2) 1.0049(2) 0.47241(11) 0.0436(9) Uani 1 1 d . . .
O11 O 0.89374(19) 0.78058(19) 0.42964(10) 0.0278(7) Uani 1 1 d . . .
O12 O 0.9309(2) 0.6780(2) 0.48105(10) 0.0317(8) Uani 1 1 d . . .
S2 S 0.23244(7) 0.96791(6) 0.34289(4) 0.0218(2) Uani 1 1 d . . .
Ni2 Ni 0.42908(4) 0.88243(3) 0.372942(19) 0.02362(15) Uani 1 1 d . . .
C1 C 0.9902(3) 0.7614(3) 0.58063(15) 0.0255(10) Uani 1 1 d . . .
H1 H 0.9873 0.7156 0.5603 0.031 Uiso 1 1 calc R . .
C2 C 0.9602(3) 0.8403(3) 0.56585(15) 0.0278(10) Uani 1 1 d . . .
H2 H 0.9376 0.8490 0.5358 0.033 Uiso 1 1 calc R . .
C3 C 0.9636(3) 0.9066(3) 0.59556(16) 0.0297(11) Uani 1 1 d . . .
H3 H 0.9445 0.9621 0.5861 0.036 Uiso 1 1 calc R . .
C4 C 0.9952(3) 0.8915(3) 0.63898(15) 0.0261(10) Uani 1 1 d . . .
H4 H 0.9969 0.9364 0.6598 0.031 Uiso 1 1 calc R . .
C5 C 1.0248(3) 0.8103(3) 0.65240(15) 0.0228(10) Uani 1 1 d . . .
C6 C 1.0554(3) 0.7920(3) 0.69927(14) 0.0229(10) Uani 1 1 d . . .
C7 C 1.0098(3) 0.8288(3) 0.73202(16) 0.0344(12) Uani 1 1 d . . .
H7 H 0.9603 0.8672 0.7241 0.041 Uiso 1 1 calc R . .
C8 C 1.0351(4) 0.8106(3) 0.77586(16) 0.0385(13) Uani 1 1 d . . .
H8 H 1.0041 0.8369 0.7979 0.046 Uiso 1 1 calc R . .
C9 C 1.1066(3) 0.7532(3) 0.78730(16) 0.0360(12) Uani 1 1 d . . .
H9 H 1.1234 0.7392 0.8173 0.043 Uiso 1 1 calc R . .
C10 C 1.1535(3) 0.7164(3) 0.75533(14) 0.0272(10) Uani 1 1 d . . .
H10 H 1.2024 0.6776 0.7636 0.033 Uiso 1 1 calc R . .
C11 C 1.1299(3) 0.7356(3) 0.71126(14) 0.0218(9) Uani 1 1 d . . .
C12 C 1.2507(3) 0.8192(3) 0.63492(14) 0.0233(10) Uani 1 1 d . . .
C13 C 1.2493(3) 0.8971(3) 0.65629(15) 0.0262(10) Uani 1 1 d . . .
H13 H 1.2610 0.8996 0.6874 0.031 Uiso 1 1 calc R . .
C14 C 1.2308(3) 0.9710(3) 0.63241(16) 0.0311(11) Uani 1 1 d . . .
H14 H 1.2283 1.0236 0.6476 0.037 Uiso 1 1 calc R . .
C15 C 1.2159(3) 0.9704(3) 0.58716(16) 0.0336(12) Uani 1 1 d . . .
H15 H 1.2037 1.0220 0.5714 0.040 Uiso 1 1 calc R . .
C16 C 1.2188(3) 0.8939(3) 0.56483(16) 0.0315(11) Uani 1 1 d . . .
H16 H 1.2104 0.8924 0.5336 0.038 Uiso 1 1 calc R . .
C17 C 1.2343(3) 0.8196(3) 0.58912(15) 0.0254(10) Uani 1 1 d . . .
C21 C 0.7972(3) 0.5199(3) 0.57648(14) 0.0207(9) Uani 1 1 d . . .
C22 C 0.8027(3) 0.5698(3) 0.61412(15) 0.0253(10) Uani 1 1 d . . .
H22 H 0.7492 0.5825 0.6280 0.030 Uiso 1 1 calc R . .
C23 C 0.8885(3) 0.6005(3) 0.63060(15) 0.0251(10) Uani 1 1 d . . .
H23 H 0.8928 0.6356 0.6560 0.030 Uiso 1 1 calc R . .
C24 C 0.9696(3) 0.5824(3) 0.61176(14) 0.0224(9) Uani 1 1 d . . .
C25 C 0.9635(3) 0.5297(3) 0.57506(14) 0.0226(9) Uani 1 1 d . . .
H25 H 1.0177 0.5149 0.5622 0.027 Uiso 1 1 calc R . .
C26 C 0.8772(3) 0.4986(3) 0.55704(13) 0.0205(9) Uani 1 1 d . . .
C27 C 0.8486(3) 0.4449(3) 0.51946(14) 0.0246(10) Uani 1 1 d . . .
H27 H 0.8878 0.4208 0.5001 0.030 Uiso 1 1 calc R . .
C28 C 0.7562(3) 0.4353(3) 0.51699(15) 0.0263(10) Uani 1 1 d . . .
H28 H 0.7198 0.4023 0.4955 0.032 Uiso 1 1 calc R . .
C29 C 0.6286(3) 0.4791(3) 0.55719(15) 0.0277(10) Uani 1 1 d . . .
C30 C 0.5198(3) 0.5407(3) 0.60443(16) 0.0321(11) Uani 1 1 d . . .
C31 C 0.4834(4) 0.4546(3) 0.6153(2) 0.0460(14) Uani 1 1 d . . .
H31A H 0.5307 0.4240 0.6345 0.069 Uiso 1 1 calc R . .
H31B H 0.4679 0.4222 0.5881 0.069 Uiso 1 1 calc R . .
H31C H 0.4279 0.4616 0.6302 0.069 Uiso 1 1 calc R . .
C32 C 0.5404(3) 0.5973(3) 0.64372(18) 0.0405(13) Uani 1 1 d . . .
H32A H 0.4827 0.6120 0.6554 0.061 Uiso 1 1 calc R . .
H32B H 0.5707 0.6493 0.6351 0.061 Uiso 1 1 calc R . .
H32C H 0.5814 0.5675 0.6663 0.061 Uiso 1 1 calc R . .
C33 C 0.4575(4) 0.5821(4) 0.5688(2) 0.0625(19) Uani 1 1 d . . .
H33A H 0.4497 0.5448 0.5430 0.094 Uiso 1 1 calc R . .
H33B H 0.4846 0.6362 0.5609 0.094 Uiso 1 1 calc R . .
H33C H 0.3972 0.5927 0.5790 0.094 Uiso 1 1 calc R . .
C41 C 1.1847(3) 0.4973(3) 0.61579(15) 0.0264(10) Uani 1 1 d . . .
H41 H 1.1863 0.5277 0.5891 0.032 Uiso 1 1 calc R . .
C42 C 1.2311(3) 0.4203(3) 0.62120(16) 0.0303(11) Uani 1 1 d . . .
H42 H 1.2645 0.3989 0.5987 0.036 Uiso 1 1 calc R . .
C43 C 1.2281(3) 0.3751(3) 0.65960(17) 0.0375(12) Uani 1 1 d . . .
H43 H 1.2580 0.3215 0.6637 0.045 Uiso 1 1 calc R . .
C44 C 1.1810(3) 0.4094(3) 0.69190(17) 0.0356(12) Uani 1 1 d . . .
H44 H 1.1788 0.3802 0.7189 0.043 Uiso 1 1 calc R . .
C45 C 1.1369(3) 0.4869(3) 0.68463(15) 0.0289(11) Uani 1 1 d . . .
H45 H 1.1048 0.5101 0.7072 0.035 Uiso 1 1 calc R . .
N1 N 1.0235(2) 0.7460(2) 0.62308(12) 0.0223(8) Uani 1 1 d . . .
N2 N 1.1742(2) 0.6932(2) 0.67789(11) 0.0200(8) Uani 1 1 d . . .
N3 N 1.2355(3) 0.7418(2) 0.56248(12) 0.0264(9) Uani 1 1 d . . .
N4 N 0.7218(2) 0.4813(2) 0.55070(12) 0.0247(8) Uani 1 1 d . . .
N5 N 1.1374(2) 0.5308(2) 0.64711(12) 0.0237(8) Uani 1 1 d . . .
O1 O 1.3117(2) 0.66352(19) 0.64120(10) 0.0289(7) Uani 1 1 d . . .
O2 O 1.3279(2) 0.75516(19) 0.70696(10) 0.0273(7) Uani 1 1 d . . .
O3 O 1.1779(2) 0.6864(2) 0.56650(10) 0.0328(8) Uani 1 1 d . . .
O4 O 1.2930(2) 0.7385(2) 0.53590(11) 0.0427(9) Uani 1 1 d . . .
O5 O 0.6136(2) 0.53133(19) 0.58987(11) 0.0314(8) Uani 1 1 d . . .
O6 O 0.5734(2) 0.4350(2) 0.53552(11) 0.0361(8) Uani 1 1 d . . .
S1 S 1.27214(7) 0.72573(7) 0.66808(4) 0.0223(2) Uani 1 1 d . . .
Ni1 Ni 1.07805(4) 0.63698(3) 0.637912(18) 0.02104(15) Uani 1 1 d . . .

loop_
_atom_site_aniso_label
_atom_site_aniso_U_11
_atom_site_aniso_U_22
_atom_site_aniso_U_33
_atom_site_aniso_U_23
_atom_site_aniso_U_13
_atom_site_aniso_U_12
C1P 0.110(5) 0.067(5) 0.028(4) -0.012(4) 0.013(5) -0.001(4)
C2P 0.123(5) 0.057(4) 0.029(3) -0.006(3) 0.003(4) -0.012(3)
C3P 0.120(5) 0.051(4) 0.019(3) -0.008(3) 0.005(4) -0.012(3)
C4P 0.124(5) 0.057(4) 0.027(3) -0.009(3) 0.001(4) -0.007(4)
C5P 0.110(6) 0.064(4) 0.022(4) -0.005(4) 0.002(5) -0.006(4)
C1S 0.110(5) 0.067(5) 0.028(4) -0.012(4) 0.013(5) -0.001(4)
C2S 0.123(5) 0.057(4) 0.029(3) -0.006(3) 0.003(4) -0.012(3)
C3S 0.120(5) 0.051(4) 0.019(3) -0.008(3) 0.005(4) -0.012(3)
C4S 0.124(5) 0.057(4) 0.027(3) -0.009(3) 0.001(4) -0.007(4)
C5S 0.110(6) 0.064(4) 0.022(4) -0.005(4) 0.002(5) -0.006(4)
C51 0.021(3) 0.036(3) 0.039(3) 0.005(2) 0.001(2) -0.003(2)
C52 0.024(3) 0.041(3) 0.040(3) -0.009(2) -0.007(2) 0.000(2)
C53 0.026(3) 0.030(3) 0.057(4) -0.011(2) -0.004(2) 0.002(2)
C54 0.019(2) 0.021(2) 0.050(3) 0.000(2) 0.005(2) -0.0005(19)
C55 0.013(2) 0.022(2) 0.043(3) 0.004(2) 0.004(2) 0.0031(18)
C56 0.018(2) 0.017(2) 0.038(3) 0.0044(19) 0.005(2) 0.0022(18)
C57 0.024(3) 0.027(3) 0.051(3) 0.004(2) 0.008(2) -0.007(2)
C58 0.031(3) 0.047(3) 0.041(3) 0.011(2) 0.013(2) -0.005(2)
C59 0.024(3) 0.040(3) 0.037(3) 0.006(2) 0.006(2) -0.003(2)
C60 0.016(2) 0.026(2) 0.041(3) 0.001(2) 0.003(2) -0.0019(19)
C61 0.018(2) 0.016(2) 0.035(3) 0.0029(18) 0.0056(19) 0.0007(17)
C62 0.016(2) 0.023(2) 0.026(2) 0.0013(18) 0.0065(18) 0.0010(17)
C63 0.015(2) 0.025(2) 0.027(2) 0.0013(18) 0.0038(18) 0.0042(18)
C64 0.027(3) 0.017(2) 0.038(3) -0.0002(19) 0.005(2) 0.0038(19)
C65 0.033(3) 0.019(2) 0.037(3) -0.006(2) 0.006(2) 0.003(2)
C66 0.023(3) 0.033(3) 0.029(3) -0.004(2) 0.006(2) 0.001(2)
C67 0.015(2) 0.029(2) 0.029(3) 0.0053(19) 0.0054(19) 0.0012(18)
C71 0.018(2) 0.016(2) 0.025(2) -0.0007(17) 0.0039(18) 0.0028(17)
C72 0.016(2) 0.020(2) 0.042(3) 0.002(2) 0.008(2) 0.0024(18)
C73 0.024(3) 0.021(2) 0.039(3) 0.010(2) 0.007(2) 0.0066(19)
C74 0.015(2) 0.018(2) 0.038(3) 0.0015(19) 0.0016(19) 0.0021(17)
C75 0.017(2) 0.020(2) 0.034(3) 0.0004(19) 0.0068(19) 0.0009(18)
C76 0.020(2) 0.015(2) 0.024(2) 0.0002(17) 0.0040(18) -0.0015(17)
C77 0.025(2) 0.021(2) 0.024(2) 0.0078(18) 0.0057(19) -0.0035(18)
C78 0.030(3) 0.021(2) 0.024(2) 0.0031(18) 0.0073(19) 0.0020(19)
C79 0.022(2) 0.026(2) 0.023(2) -0.0047(19) 0.0021(19) 0.0006(19)
C80 0.014(2) 0.035(3) 0.040(3) 0.004(2) 0.008(2) -0.0014(19)
C81 0.020(3) 0.039(3) 0.058(3) 0.009(2) 0.015(2) 0.000(2)
C82 0.032(3) 0.046(3) 0.037(3) 0.009(2) 0.016(2) 0.013(2)
C83 0.035(3) 0.073(4) 0.043(3) -0.009(3) 0.007(3) -0.028(3)
C91 0.027(3) 0.027(3) 0.042(3) 0.005(2) 0.000(2) 0.000(2)
C92 0.035(3) 0.031(3) 0.059(4) 0.000(3) -0.009(3) 0.001(2)
C93 0.032(3) 0.030(3) 0.066(4) 0.007(3) -0.006(3) -0.009(2)
C94 0.021(3) 0.032(3) 0.059(4) 0.017(3) 0.000(2) -0.007(2)
C95 0.019(3) 0.030(3) 0.054(3) 0.011(2) 0.003(2) 0.003(2)
N6 0.0131(18) 0.0201(19) 0.040(2) 0.0015(16) 0.0010(16) 0.0024(15)
N7 0.0121(18) 0.0162(18) 0.036(2) 0.0021(15) 0.0031(16) 0.0002(14)
N8 0.024(2) 0.035(2) 0.029(2) 0.0088(17) 0.0017(18) 0.0019(18)
N9 0.0156(19) 0.0214(18) 0.0233(19) -0.0003(15) 0.0011(15) 0.0008(15)
N10 0.0119(19) 0.024(2) 0.043(2) 0.0124(18) 0.0003(17) -0.0005(15)
O7 0.0221(17) 0.0248(16) 0.0414(19) 0.0038(14) 0.0084(14) -0.0030(13)
O8 0.0160(16) 0.0311(17) 0.0342(18) -0.0037(14) -0.0038(13) 0.0016(13)
O9 0.032(2) 0.037(2) 0.052(2) 0.0161(17) 0.0048(17) 0.0075(17)
O10 0.043(2) 0.056(2) 0.035(2) 0.0137(17) 0.0144(17) 0.0051(18)
O11 0.0146(16) 0.0268(17) 0.0430(19) 0.0098(14) 0.0080(14) 0.0023(13)
O12 0.0176(17) 0.046(2) 0.0302(18) 0.0081(15) -0.0010(14) 0.0061(15)
S2 0.0134(5) 0.0179(5) 0.0340(6) -0.0002(4) 0.0026(5) -0.0016(4)
Ni2 0.0150(3) 0.0173(3) 0.0384(4) 0.0058(2) 0.0025(2) 0.0008(2)
C1 0.020(2) 0.029(2) 0.028(3) -0.0002(19) 0.0047(19) -0.0022(19)
C2 0.021(2) 0.034(3) 0.027(3) 0.006(2) -0.0012(19) -0.001(2)
C3 0.022(2) 0.023(2) 0.044(3) 0.008(2) 0.003(2) 0.0007(19)
C4 0.020(2) 0.021(2) 0.038(3) -0.003(2) 0.003(2) -0.0008(18)
C5 0.013(2) 0.023(2) 0.034(3) -0.0004(19) 0.0078(19) 0.0035(17)
C6 0.020(2) 0.023(2) 0.027(2) -0.0011(18) 0.0061(19) 0.0008(18)
C7 0.022(3) 0.041(3) 0.041(3) -0.004(2) 0.006(2) 0.015(2)
C8 0.034(3) 0.052(3) 0.031(3) -0.008(2) 0.007(2) 0.013(3)
C9 0.033(3) 0.048(3) 0.028(3) -0.004(2) 0.007(2) 0.003(2)
C10 0.021(2) 0.034(3) 0.026(2) 0.000(2) 0.0011(19) 0.002(2)
C11 0.019(2) 0.019(2) 0.028(2) -0.0031(18) 0.0038(18) -0.0016(17)
C12 0.014(2) 0.025(2) 0.031(3) 0.0010(19) 0.0052(19) -0.0011(18)
C13 0.020(2) 0.025(2) 0.034(3) -0.0035(19) 0.005(2) -0.0029(19)
C14 0.029(3) 0.022(2) 0.043(3) 0.003(2) 0.007(2) -0.001(2)
C15 0.030(3) 0.027(3) 0.044(3) 0.009(2) 0.005(2) -0.001(2)
C16 0.027(3) 0.033(3) 0.034(3) 0.004(2) 0.003(2) -0.003(2)
C17 0.020(2) 0.022(2) 0.035(3) -0.0014(19) 0.008(2) -0.0009(18)
C21 0.017(2) 0.016(2) 0.030(2) 0.0021(18) 0.0048(18) 0.0023(17)
C22 0.020(2) 0.023(2) 0.034(3) 0.0011(19) 0.008(2) 0.0036(18)
C23 0.023(2) 0.022(2) 0.031(3) -0.0029(19) 0.006(2) 0.0015(19)
C24 0.022(2) 0.019(2) 0.026(2) 0.0004(18) 0.0004(19) 0.0000(18)
C25 0.017(2) 0.021(2) 0.030(2) 0.0023(18) 0.0033(19) 0.0015(18)
C26 0.021(2) 0.018(2) 0.023(2) 0.0028(17) 0.0026(18) 0.0069(17)
C27 0.019(2) 0.030(2) 0.025(2) -0.0033(19) 0.0009(19) 0.0030(19)
C28 0.022(2) 0.025(2) 0.032(3) -0.0050(19) 0.001(2) 0.0019(19)
C29 0.021(2) 0.027(2) 0.035(3) -0.001(2) 0.000(2) 0.000(2)
C30 0.020(2) 0.038(3) 0.039(3) 0.001(2) 0.009(2) 0.006(2)
C31 0.034(3) 0.039(3) 0.070(4) -0.009(3) 0.026(3) -0.011(2)
C32 0.023(3) 0.037(3) 0.061(4) -0.019(3) 0.003(2) -0.002(2)
C33 0.043(4) 0.089(5) 0.056(4) 0.002(3) 0.009(3) 0.041(3)
C41 0.022(2) 0.025(2) 0.032(3) -0.0055(19) 0.003(2) -0.0001(19)
C42 0.025(3) 0.025(2) 0.040(3) -0.013(2) -0.001(2) 0.001(2)
C43 0.034(3) 0.026(3) 0.050(3) -0.002(2) -0.008(2) 0.001(2)
C44 0.031(3) 0.031(3) 0.044(3) 0.008(2) -0.001(2) 0.001(2)
C45 0.023(3) 0.028(2) 0.035(3) 0.001(2) 0.004(2) -0.002(2)
N1 0.0154(19) 0.0217(19) 0.030(2) 0.0001(16) 0.0032(16) -0.0016(15)
N2 0.0164(19) 0.0195(18) 0.0242(19) -0.0025(15) 0.0028(15) 0.0008(15)
N3 0.026(2) 0.026(2) 0.029(2) -0.0020(16) 0.0083(17) 0.0006(17)
N4 0.020(2) 0.0217(19) 0.032(2) -0.0019(16) 0.0017(16) 0.0002(16)
N5 0.0161(19) 0.0236(19) 0.031(2) -0.0020(16) 0.0024(16) -0.0045(15)
O1 0.0219(17) 0.0259(17) 0.0402(19) 0.0000(14) 0.0095(14) 0.0058(13)
O2 0.0231(17) 0.0290(17) 0.0280(17) 0.0019(13) -0.0042(14) -0.0026(13)
O3 0.0313(19) 0.0301(18) 0.039(2) -0.0045(15) 0.0106(15) -0.0096(15)
O4 0.039(2) 0.051(2) 0.042(2) -0.0145(17) 0.0206(17) -0.0103(18)
O5 0.0191(17) 0.0283(17) 0.048(2) -0.0095(15) 0.0097(15) -0.0001(14)
O6 0.0221(18) 0.044(2) 0.041(2) -0.0091(16) 0.0004(15) -0.0011(16)
S1 0.0156(6) 0.0211(5) 0.0306(6) 0.0001(5) 0.0037(5) 0.0015(4)
Ni1 0.0164(3) 0.0182(3) 0.0286(3) -0.0020(2) 0.0030(2) 0.0002(2)

loop_
_atom_type_symbol
_atom_type_description
_atom_type_scat_dispersion_real
_atom_type_scat_dispersion_imag
_atom_type_scat_source
C C 0.0033 0.0016 'International Tables Vol C Tables 4.2.6.8 and 6.1.1.4'
H H 0.0000 0.0000 'International Tables Vol C Tables 4.2.6.8 and 6.1.1.4'
N N 0.0061 0.0033 'International Tables Vol C Tables 4.2.6.8 and 6.1.1.4'
Ni Ni 0.3393 1.1124 'International Tables Vol C Tables 4.2.6.8 and 6.1.1.4'
O O 0.0106 0.0060 'International Tables Vol C Tables 4.2.6.8 and 6.1.1.4'
S S 0.1246 0.1234 'International Tables Vol C Tables 4.2.6.8 and 6.1.1.4'

loop_
_geom_angle_atom_site_label_1
_geom_angle_atom_site_label_2
_geom_angle_atom_site_label_3
_geom_angle
C2P C1P H1PA 109.5
C2P C1P H1PB 109.5
H1PA C1P H1PB 109.5
C2P C1P H1PC 109.5
H1PA C1P H1PC 109.5
H1PB C1P H1PC 109.5
C3P C2P C1P 147.5(14)
C3P C2P H2PA 99.9
C1P C2P H2PA 99.9
C3P C2P H2PB 99.9
C1P C2P H2PB 99.9
H2PA C2P H2PB 104.2
C4P C3P C2P 133.8(14)
C4P C3P H3PA 103.8
C2P C3P H3PA 103.8
C4P C3P H3PB 103.8
C2P C3P H3PB 103.8
H3PA C3P H3PB 105.4
C3P C4P C5P 163.9(16)
C3P C4P H4PA 95.0
C5P C4P H4PA 95.0
C3P C4P H4PB 95.0
C5P C4P H4PB 95.0
H4PA C4P H4PB 103.2
C4P C5P H5PA 109.5
C4P C5P H5PB 109.5
H5PA C5P H5PB 109.5
C4P C5P H5PC 109.5
H5PA C5P H5PC 109.5
H5PB C5P H5PC 109.5
C3S C2S C1S 168.7(17)
C3S C2S H2SA 93.5
C1S C2S H2SA 93.5
C3S C2S H2SB 93.5
C1S C2S H2SB 93.5
H2SA C2S H2SB 103.1
C2S C3S C4S 133.9(14)
C2S C3S H3SA 103.7
C4S C3S H3SA 103.7
C2S C3S H3SB 103.7
C4S C3S H3SB 103.7
H3SA C3S H3SB 105.4
C3S C4S C5S 141.1(15)
C3S C4S H4SA 101.7
C5S C4S H4SA 101.7
C3S C4S H4SB 101.7
C5S C4S H4SB 101.7
H4SA C4S H4SB 104.7
N6 C51 C52 123.4(5)
N6 C51 H51 118.3
C52 C51 H51 118.3
C51 C52 C53 118.7(5)
C51 C52 H52 120.7
C53 C52 H52 120.7
C54 C53 C52 118.9(5)
C54 C53 H53 120.5
C52 C53 H53 120.5
C53 C54 C55 120.0(5)
C53 C54 H54 120.0
C55 C54 H54 120.0
N6 C55 C54 121.2(4)
N6 C55 C56 118.3(4)
C54 C55 C56 120.5(4)
C57 C56 C61 118.3(4)
C57 C56 C55 119.9(4)
C61 C56 C55 121.7(4)
C58 C57 C56 121.0(4)
C58 C57 H57 119.5
C56 C57 H57 119.5
C57 C58 C59 120.2(5)
C57 C58 H58 119.9
C59 C58 H58 119.9
C60 C59 C58 119.7(5)
C60 C59 H59 120.1
C58 C59 H59 120.1
C59 C60 C61 120.7(4)
C59 C60 H60 119.6
C61 C60 H60 119.6
C60 C61 C56 120.0(4)
C60 C61 N7 121.4(4)
C56 C61 N7 118.5(4)
C67 C62 C63 116.8(4)
C67 C62 S2 126.1(3)
C63 C62 S2 117.1(3)
C64 C63 C62 121.4(4)
C64 C63 H63 119.3
C62 C63 H63 119.3
C63 C64 C65 120.1(4)
C63 C64 H64 120.0
C65 C64 H64 120.0
C66 C65 C64 119.9(4)
C66 C65 H65 120.0
C64 C65 H65 120.0
C67 C66 C65 118.7(4)
C67 C66 H66 120.6
C65 C66 H66 120.6
C66 C67 C62 123.0(4)
C66 C67 N8 115.2(4)
C62 C67 N8 121.8(4)
C72 C71 C76 121.0(4)
C72 C71 N9 131.6(4)
C76 C71 N9 107.3(3)
C73 C72 C71 117.2(4)
C73 C72 H72 121.4
C71 C72 H72 121.4
C72 C73 C74 123.5(4)
C72 C73 H73 118.3
C74 C73 H73 118.3
C75 C74 C73 117.8(4)
C75 C74 Ni2 126.3(3)
C73 C74 Ni2 115.9(3)
C74 C75 C76 120.1(4)
C74 C75 H75 119.9
C76 C75 H75 119.9
C75 C76 C71 120.2(4)
C75 C76 C77 133.0(4)
C71 C76 C77 106.8(4)
C78 C77 C76 108.2(4)
C78 C77 H77 125.9
C76 C77 H77 125.9
C77 C78 N9 109.9(4)
C77 C78 H78 125.1
N9 C78 H78 125.1
O12 C79 O11 127.8(4)
O12 C79 N9 122.5(4)
O11 C79 N9 109.7(4)
O11 C80 C82 108.8(4)
O11 C80 C83 110.5(4)
C82 C80 C83 112.9(4)
O11 C80 C81 101.3(3)
C82 C80 C81 110.7(4)
C83 C80 C81 112.0(4)
C80 C81 H81A 109.5
C80 C81 H81B 109.5
H81A C81 H81B 109.5
C80 C81 H81C 109.5
H81A C81 H81C 109.5
H81B C81 H81C 109.5
C80 C82 H82A 109.5
C80 C82 H82B 109.5
H82A C82 H82B 109.5
C80 C82 H82C 109.5
H82A C82 H82C 109.5
H82B C82 H82C 109.5
C80 C83 H83A 109.5
C80 C83 H83B 109.5
H83A C83 H83B 109.5
C80 C83 H83C 109.5
H83A C83 H83C 109.5
H83B C83 H83C 109.5
N10 C91 C92 121.9(5)
N10 C91 H91 119.1
C92 C91 H91 119.1
C93 C92 C91 119.5(5)
C93 C92 H92 120.3
C91 C92 H92 120.3
C94 C93 C92 118.6(5)
C94 C93 H93 120.7
C92 C93 H93 120.7
C93 C94 C95 120.0(5)
C93 C94 H94 120.0
C95 C94 H94 120.0
N10 C95 C94 121.6(5)
N10 C95 H95 119.2
C94 C95 H95 119.2
C51 N6 C55 117.7(4)
C51 N6 Ni2 119.5(3)
C55 N6 Ni2 122.4(3)
C61 N7 S2 117.7(3)
C61 N7 Ni2 108.6(3)
S2 N7 Ni2 129.2(2)
O9 N8 O10 124.1(4)
O9 N8 C67 119.4(4)
O10 N8 C67 116.5(4)
C79 N9 C78 122.0(4)
C79 N9 C71 130.1(4)
C78 N9 C71 107.9(3)
C95 N10 C91 118.5(4)
C95 N10 Ni2 120.1(3)
C91 N10 Ni2 121.1(3)
C79 O11 C80 121.0(3)
O7 S2 O8 117.58(19)
O7 S2 N7 108.85(18)
O8 S2 N7 112.83(19)
O7 S2 C62 107.04(19)
O8 S2 C62 104.47(19)
N7 S2 C62 105.08(19)
N10 Ni2 C74 91.06(17)
N10 Ni2 N6 175.21(16)
C74 Ni2 N6 91.06(17)
N10 Ni2 N7 89.44(15)
C74 Ni2 N7 167.58(17)
N6 Ni2 N7 89.41(14)
N1 C1 C2 122.8(4)
N1 C1 H1 118.6
C2 C1 H1 118.6
C1 C2 C3 118.6(4)
C1 C2 H2 120.7
C3 C2 H2 120.7
C4 C3 C2 119.2(4)
C4 C3 H3 120.4
C2 C3 H3 120.4
C3 C4 C5 120.1(4)
C3 C4 H4 120.0
C5 C4 H4 120.0
N1 C5 C4 120.6(4)
N1 C5 C6 118.6(4)
C4 C5 C6 120.8(4)
C7 C6 C11 119.2(4)
C7 C6 C5 120.2(4)
C11 C6 C5 120.6(4)
C8 C7 C6 121.2(4)
C8 C7 H7 119.4
C6 C7 H7 119.4
C7 C8 C9 119.2(4)
C7 C8 H8 120.4
C9 C8 H8 120.4
C10 C9 C8 120.6(5)
C10 C9 H9 119.7
C8 C9 H9 119.7
C9 C10 C11 120.7(4)
C9 C10 H10 119.6
C11 C10 H10 119.6
C10 C11 C6 119.0(4)
C10 C11 N2 120.7(4)
C6 C11 N2 120.0(4)
C13 C12 C17 117.4(4)
C13 C12 S1 117.8(3)
C17 C12 S1 124.8(3)
C14 C13 C12 120.3(4)
C14 C13 H13 119.9
C12 C13 H13 119.9
C15 C14 C13 121.6(4)
C15 C14 H14 119.2
C13 C14 H14 119.2
C14 C15 C16 119.5(4)
C14 C15 H15 120.2
C16 C15 H15 120.2
C15 C16 C17 118.5(4)
C15 C16 H16 120.7
C17 C16 H16 120.7
C16 C17 C12 122.7(4)
C16 C17 N3 114.4(4)
C12 C17 N3 122.9(4)
C22 C21 C26 120.9(4)
C22 C21 N4 132.2(4)
C26 C21 N4 106.9(4)
C23 C22 C21 117.6(4)
C23 C22 H22 121.2
C21 C22 H22 121.2
C22 C23 C24 123.3(4)
C22 C23 H23 118.3
C24 C23 H23 118.3
C25 C24 C23 118.4(4)
C25 C24 Ni1 125.7(3)
C23 C24 Ni1 115.8(3)
C24 C25 C26 119.8(4)
C24 C25 H25 120.1
C26 C25 H25 120.1
C25 C26 C21 119.9(4)
C25 C26 C27 132.8(4)
C21 C26 C27 107.3(4)
C28 C27 C26 107.7(4)
C28 C27 H27 126.2
C26 C27 H27 126.2
C27 C28 N4 109.9(4)
C27 C28 H28 125.0
N4 C28 H28 125.0
O6 C29 O5 127.8(4)
O6 C29 N4 122.4(4)
O5 C29 N4 109.8(4)
C33 C30 O5 109.0(4)
C33 C30 C32 112.2(5)
O5 C30 C32 101.1(4)
C33 C30 C31 110.8(5)
O5 C30 C31 109.6(4)
C32 C30 C31 113.6(4)
C30 C31 H31A 109.5
C30 C31 H31B 109.5
H31A C31 H31B 109.5
C30 C31 H31C 109.5
H31A C31 H31C 109.5
H31B C31 H31C 109.5
C30 C32 H32A 109.5
C30 C32 H32B 109.5
H32A C32 H32B 109.5
C30 C32 H32C 109.5
H32A C32 H32C 109.5
H32B C32 H32C 109.5
C30 C33 H33A 109.5
C30 C33 H33B 109.5
H33A C33 H33B 109.5
C30 C33 H33C 109.5
H33A C33 H33C 109.5
H33B C33 H33C 109.5
N5 C41 C42 122.4(4)
N5 C41 H41 118.8
C42 C41 H41 118.8
C43 C42 C41 119.3(5)
C43 C42 H42 120.4
C41 C42 H42 120.4
C44 C43 C42 118.5(5)
C44 C43 H43 120.7
C42 C43 H43 120.7
C43 C44 C45 119.3(5)
C43 C44 H44 120.3
C45 C44 H44 120.3
N5 C45 C44 122.8(5)
N5 C45 H45 118.6
C44 C45 H45 118.6
C5 N1 C1 118.7(4)
C5 N1 Ni1 122.5(3)
C1 N1 Ni1 118.6(3)
C11 N2 S1 118.5(3)
C11 N2 Ni1 107.8(3)
S1 N2 Ni1 128.6(2)
O3 N3 O4 124.1(4)
O3 N3 C17 118.9(4)
O4 N3 C17 116.9(4)
C29 N4 C28 122.0(4)
C29 N4 C21 129.6(4)
C28 N4 C21 108.2(3)
C45 N5 C41 117.5(4)
C45 N5 Ni1 122.4(3)
C41 N5 Ni1 120.1(3)
C29 O5 C30 121.4(4)
O2 S1 O1 117.78(19)
O2 S1 N2 112.58(19)
O1 S1 N2 108.63(18)
O2 S1 C12 104.50(19)
O1 S1 C12 106.71(19)
N2 S1 C12 105.72(19)
N5 Ni1 C24 90.46(17)
N5 Ni1 N1 174.11(16)
C24 Ni1 N1 90.12(16)
N5 Ni1 N2 91.33(15)
C24 Ni1 N2 165.86(17)
N1 Ni1 N2 89.53(14)

loop_
_geom_bond_atom_site_label_1
_geom_bond_atom_site_label_2
_geom_bond_distance
C1P C2P 1.360(12)
C1P H1PA 0.9800
C1P H1PB 0.9800
C1P H1PC 0.9800
C2P C3P 1.343(11)
C2P H2PA 0.9900
C2P H2PB 0.9900
C3P C4P 1.237(11)
C3P H3PA 0.9900
C3P H3PB 0.9900
C4P C5P 1.309(12)
C4P H4PA 0.9900
C4P H4PB 0.9900
C5P H5PA 0.9800
C5P H5PB 0.9800
C5P H5PC 0.9800
C1S C2S 1.323(12)
C1S H1SA 0.9800
C1S H1SB 0.9800
C1S H1SC 0.9800
C2S C3S 1.252(11)
C2S H2SA 0.9900
C2S H2SB 0.9900
C3S C4S 1.319(12)
C3S H3SA 0.9900
C3S H3SB 0.9900
C4S C5S 1.345(12)
C4S H4SA 0.9900
C4S H4SB 0.9900
C5S H5SA 0.9800
C5S H5SB 0.9800
C5S H5SC 0.9800
C51 N6 1.351(6)
C51 C52 1.375(7)
C51 H51 0.9500
C52 C53 1.378(7)
C52 H52 0.9500
C53 C54 1.376(7)
C53 H53 0.9500
C54 C55 1.394(6)
C54 H54 0.9500
C55 N6 1.352(6)
C55 C56 1.475(6)
C56 C57 1.391(6)
C56 C61 1.416(6)
C57 C58 1.382(7)
C57 H57 0.9500
C58 C59 1.386(7)
C58 H58 0.9500
C59 C60 1.382(6)
C59 H59 0.9500
C60 C61 1.382(6)
C60 H60 0.9500
C61 N7 1.437(5)
C62 C67 1.389(6)
C62 C63 1.393(6)
C62 S2 1.790(4)
C63 C64 1.379(6)
C63 H63 0.9500
C64 C65 1.386(6)
C64 H64 0.9500
C65 C66 1.385(6)
C65 H65 0.9500
C66 C67 1.377(6)
C66 H66 0.9500
C67 N8 1.486(5)
C71 C72 1.393(6)
C71 C76 1.405(6)
C71 N9 1.419(5)
C72 C73 1.389(6)
C72 H72 0.9500
C73 C74 1.413(6)
C73 H73 0.9500
C74 C75 1.391(6)
C74 Ni2 1.901(4)
C75 C76 1.402(6)
C75 H75 0.9500
C76 C77 1.454(6)
C77 C78 1.343(6)
C77 H77 0.9500
C78 N9 1.401(5)
C78 H78 0.9500
C79 O12 1.205(5)
C79 O11 1.329(5)
C79 N9 1.392(5)
C80 O11 1.490(5)
C80 C82 1.513(7)
C80 C83 1.525(7)
C80 C81 1.535(7)
C81 H81A 0.9800
C81 H81B 0.9800
C81 H81C 0.9800
C82 H82A 0.9800
C82 H82B 0.9800
C82 H82C 0.9800
C83 H83A 0.9800
C83 H83B 0.9800
C83 H83C 0.9800
C91 N10 1.356(6)
C91 C92 1.383(7)
C91 H91 0.9500
C92 C93 1.381(8)
C92 H92 0.9500
C93 C94 1.375(8)
C93 H93 0.9500
C94 C95 1.387(7)
C94 H94 0.9500
C95 N10 1.345(6)
C95 H95 0.9500
N6 Ni2 1.911(4)
N7 S2 1.578(3)
N7 Ni2 1.963(3)
N8 O9 1.220(5)
N8 O10 1.230(5)
N10 Ni2 1.889(4)
O7 S2 1.442(3)
O8 S2 1.443(3)
C1 N1 1.357(5)
C1 C2 1.374(6)
C1 H1 0.9500
C2 C3 1.381(6)
C2 H2 0.9500
C3 C4 1.377(6)
C3 H3 0.9500
C4 C5 1.393(6)
C4 H4 0.9500
C5 N1 1.351(5)
C5 C6 1.482(6)
C6 C7 1.391(6)
C6 C11 1.418(6)
C7 C8 1.381(7)
C7 H7 0.9500
C8 C9 1.392(7)
C8 H8 0.9500
C9 C10 1.383(6)
C9 H9 0.9500
C10 C11 1.387(6)
C10 H10 0.9500
C11 N2 1.434(5)
C12 C13 1.390(6)
C12 C17 1.396(6)
C12 S1 1.793(4)
C13 C14 1.383(6)
C13 H13 0.9500
C14 C15 1.378(7)
C14 H14 0.9500
C15 C16 1.386(7)
C15 H15 0.9500
C16 C17 1.390(6)
C16 H16 0.9500
C17 N3 1.470(5)
C21 C22 1.390(6)
C21 C26 1.408(6)
C21 N4 1.415(5)
C22 C23 1.380(6)
C22 H22 0.9500
C23 C24 1.402(6)
C23 H23 0.9500
C24 C25 1.390(6)
C24 Ni1 1.894(4)
C25 C26 1.403(6)
C25 H25 0.9500
C26 C27 1.450(6)
C27 C28 1.348(6)
C27 H27 0.9500
C28 N4 1.399(5)
C28 H28 0.9500
C29 O6 1.202(5)
C29 O5 1.332(5)
C29 N4 1.394(6)
C30 C33 1.487(7)
C30 O5 1.493(5)
C30 C32 1.499(7)
C30 C31 1.504(7)
C31 H31A 0.9800
C31 H31B 0.9800
C31 H31C 0.9800
C32 H32A 0.9800
C32 H32B 0.9800
C32 H32C 0.9800
C33 H33A 0.9800
C33 H33B 0.9800
C33 H33C 0.9800
C41 N5 1.351(5)
C41 C42 1.387(6)
C41 H41 0.9500
C42 C43 1.379(7)
C42 H42 0.9500
C43 C44 1.377(7)
C43 H43 0.9500
C44 C45 1.384(6)
C44 H44 0.9500
C45 N5 1.341(6)
C45 H45 0.9500
N1 Ni1 1.921(3)
N2 S1 1.577(3)
N2 Ni1 1.962(3)
N3 O3 1.225(5)
N3 O4 1.235(5)
N5 Ni1 1.886(4)
O1 S1 1.441(3)
O2 S1 1.439(3)

loop_
_geom_torsion_atom_site_label_1
_geom_torsion_atom_site_label_2
_geom_torsion_atom_site_label_3
_geom_torsion_atom_site_label_4
_geom_torsion
C1P C2P C3P C4P 17(3)
C2P C3P C4P C5P 19(6)
C1S C2S C3S C4S -25(8)
C2S C3S C4S C5S 21(3)
N6 C51 C52 C53 -1.1(7)
C51 C52 C53 C54 -1.1(7)
C52 C53 C54 C55 1.3(7)
C53 C54 C55 N6 0.6(7)
C53 C54 C55 C56 -178.8(4)
N6 C55 C56 C57 -142.2(4)
C54 C55 C56 C57 37.3(6)
N6 C55 C56 C61 39.5(6)
C54 C55 C56 C61 -141.0(4)
C61 C56 C57 C58 -1.3(7)
C55 C56 C57 C58 -179.7(4)
C56 C57 C58 C59 -0.6(8)
C57 C58 C59 C60 1.8(8)
C58 C59 C60 C61 -1.1(7)
C59 C60 C61 C56 -0.9(7)
C59 C60 C61 N7 -176.7(4)
C57 C56 C61 C60 2.1(6)
C55 C56 C61 C60 -179.6(4)
C57 C56 C61 N7 178.0(4)
C55 C56 C61 N7 -3.7(6)
C67 C62 C63 C64 0.0(6)
S2 C62 C63 C64 -177.7(3)
C62 C63 C64 C65 0.6(7)
C63 C64 C65 C66 -1.6(7)
C64 C65 C66 C67 1.9(7)
C65 C66 C67 C62 -1.3(7)
C65 C66 C67 N8 -179.2(4)
C63 C62 C67 C66 0.3(6)
S2 C62 C67 C66 177.8(3)
C63 C62 C67 N8 178.1(4)
S2 C62 C67 N8 -4.4(6)
C76 C71 C72 C73 3.8(6)
N9 C71 C72 C73 -179.7(4)
C71 C72 C73 C74 -1.5(7)
C72 C73 C74 C75 -1.8(7)
C72 C73 C74 Ni2 178.0(4)
C73 C74 C75 C76 2.7(6)
Ni2 C74 C75 C76 -177.0(3)
C74 C75 C76 C71 -0.4(6)
C74 C75 C76 C77 -178.2(4)
C72 C71 C76 C75 -3.0(6)
N9 C71 C76 C75 179.8(4)
C72 C71 C76 C77 175.3(4)
N9 C71 C76 C77 -2.0(4)
C75 C76 C77 C78 179.4(4)
C71 C76 C77 C78 1.5(5)
C76 C77 C78 N9 -0.4(5)
N10 C91 C92 C93 0.8(7)
C91 C92 C93 C94 1.2(8)
C92 C93 C94 C95 -1.8(7)
C93 C94 C95 N10 0.5(7)
C52 C51 N6 C55 2.9(7)
C52 C51 N6 Ni2 -170.8(4)
C54 C55 N6 C51 -2.7(6)
C56 C55 N6 C51 176.8(4)
C54 C55 N6 Ni2 170.9(3)
C56 C55 N6 Ni2 -9.7(5)
C60 C61 N7 S2 -77.2(5)
C56 C61 N7 S2 106.9(4)
C60 C61 N7 Ni2 124.4(4)
C56 C61 N7 Ni2 -51.4(4)
C66 C67 N8 O9 -115.6(5)
C62 C67 N8 O9 66.5(6)
C66 C67 N8 O10 62.4(5)
C62 C67 N8 O10 -115.6(5)
O12 C79 N9 C78 0.5(6)
O11 C79 N9 C78 -179.8(4)
O12 C79 N9 C71 -176.3(4)
O11 C79 N9 C71 3.4(6)
C77 C78 N9 C79 -178.3(4)
C77 C78 N9 C71 -0.9(5)
C72 C71 N9 C79 2.0(7)
C76 C71 N9 C79 178.9(4)
C72 C71 N9 C78 -175.1(4)
C76 C71 N9 C78 1.8(4)
C94 C95 N10 C91 1.5(6)
C94 C95 N10 Ni2 174.4(3)
C92 C91 N10 C95 -2.2(7)
C92 C91 N10 Ni2 -175.0(4)
O12 C79 O11 C80 8.2(7)
N9 C79 O11 C80 -171.5(3)
C82 C80 O11 C79 56.7(5)
C83 C80 O11 C79 -67.8(5)
C81 C80 O11 C79 173.4(4)
C61 N7 S2 O7 171.8(3)
Ni2 N7 S2 O7 -35.0(3)
C61 N7 S2 O8 39.4(4)
Ni2 N7 S2 O8 -167.4(2)
C61 N7 S2 C62 -73.8(3)
Ni2 N7 S2 C62 79.4(3)
C67 C62 S2 O7 25.5(4)
C63 C62 S2 O7 -157.0(3)
C67 C62 S2 O8 150.9(4)
C63 C62 S2 O8 -31.6(4)
C67 C62 S2 N7 -90.2(4)
C63 C62 S2 N7 87.3(4)
C95 N10 Ni2 C74 91.6(3)
C91 N10 Ni2 C74 -95.7(4)
C95 N10 Ni2 N7 -100.8(3)
C91 N10 Ni2 N7 71.9(3)
C75 C74 Ni2 N10 -51.7(4)
C73 C74 Ni2 N10 128.6(4)
C75 C74 Ni2 N6 124.0(4)
C73 C74 Ni2 N6 -55.7(4)
C75 C74 Ni2 N7 -143.9(6)
C73 C74 Ni2 N7 36.3(10)
C51 N6 Ni2 C74 -53.0(3)
C55 N6 Ni2 C74 133.6(4)
C51 N6 Ni2 N7 139.4(3)
C55 N6 Ni2 N7 -34.0(3)
C61 N7 Ni2 N10 -122.6(3)
S2 N7 Ni2 N10 82.4(3)
C61 N7 Ni2 C74 -30.2(9)
S2 N7 Ni2 C74 174.8(6)
C61 N7 Ni2 N6 62.1(3)
S2 N7 Ni2 N6 -93.0(3)
N1 C1 C2 C3 -0.5(7)
C1 C2 C3 C4 -1.2(7)
C2 C3 C4 C5 1.1(7)
C3 C4 C5 N1 0.5(6)
C3 C4 C5 C6 -177.5(4)
N1 C5 C6 C7 -139.7(4)
C4 C5 C6 C7 38.4(6)
N1 C5 C6 C11 38.9(6)
C4 C5 C6 C11 -143.0(4)
C11 C6 C7 C8 -0.7(7)
C5 C6 C7 C8 177.9(5)
C6 C7 C8 C9 -1.1(8)
C7 C8 C9 C10 1.6(8)
C8 C9 C10 C11 -0.4(8)
C9 C10 C11 C6 -1.4(7)
C9 C10 C11 N2 -175.8(4)
C7 C6 C11 C10 2.0(6)
C5 C6 C11 C10 -176.6(4)
C7 C6 C11 N2 176.4(4)
C5 C6 C11 N2 -2.2(6)
C17 C12 C13 C14 0.9(6)
S1 C12 C13 C14 -178.4(3)
C12 C13 C14 C15 -1.8(7)
C13 C14 C15 C16 0.4(7)
C14 C15 C16 C17 1.7(7)
C15 C16 C17 C12 -2.6(7)
C15 C16 C17 N3 179.6(4)
C13 C12 C17 C16 1.3(6)
S1 C12 C17 C16 -179.4(4)
C13 C12 C17 N3 178.9(4)
S1 C12 C17 N3 -1.9(6)
C26 C21 C22 C23 2.5(6)
N4 C21 C22 C23 -177.8(4)
C21 C22 C23 C24 -1.2(7)
C22 C23 C24 C25 -1.1(7)
C22 C23 C24 Ni1 176.3(3)
C23 C24 C25 C26 2.1(6)
Ni1 C24 C25 C26 -175.1(3)
C24 C25 C26 C21 -0.8(6)
C24 C25 C26 C27 178.9(4)
C22 C21 C26 C25 -1.6(6)
N4 C21 C26 C25 178.6(4)
C22 C21 C26 C27 178.7(4)
N4 C21 C26 C27 -1.1(4)
C25 C26 C27 C28 -179.6(4)
C21 C26 C27 C28 0.1(5)
C26 C27 C28 N4 1.0(5)
N5 C41 C42 C43 0.9(7)
C41 C42 C43 C44 -1.7(7)
C42 C43 C44 C45 1.2(7)
C43 C44 C45 N5 0.3(7)
C4 C5 N1 C1 -2.1(6)
C6 C5 N1 C1 175.9(4)
C4 C5 N1 Ni1 171.7(3)
C6 C5 N1 Ni1 -10.2(5)
C2 C1 N1 C5 2.1(6)
C2 C1 N1 Ni1 -171.9(3)
C10 C11 N2 S1 -81.1(5)
C6 C11 N2 S1 104.6(4)
C10 C11 N2 Ni1 121.9(4)
C6 C11 N2 Ni1 -52.4(4)
C16 C17 N3 O3 -118.6(5)
C12 C17 N3 O3 63.7(6)
C16 C17 N3 O4 58.5(5)
C12 C17 N3 O4 -119.2(5)
O6 C29 N4 C28 3.3(7)
O5 C29 N4 C28 -177.0(4)
O6 C29 N4 C21 -170.6(4)
O5 C29 N4 C21 9.2(6)
C27 C28 N4 C29 -176.7(4)
C27 C28 N4 C21 -1.7(5)
C22 C21 N4 C29 -3.5(8)
C26 C21 N4 C29 176.2(4)
C22 C21 N4 C28 -178.0(4)
C26 C21 N4 C28 1.7(5)
C44 C45 N5 C41 -1.1(6)
C44 C45 N5 Ni1 -179.3(3)
C42 C41 N5 C45 0.5(6)
C42 C41 N5 Ni1 178.7(3)
O6 C29 O5 C30 0.7(7)
N4 C29 O5 C30 -179.0(4)
C33 C30 O5 C29 -67.3(6)
C32 C30 O5 C29 174.3(4)
C31 C30 O5 C29 54.2(6)
C11 N2 S1 O2 35.0(4)
Ni1 N2 S1 O2 -173.4(2)
C11 N2 S1 O1 167.3(3)
Ni1 N2 S1 O1 -41.1(3)
C11 N2 S1 C12 -78.5(3)
Ni1 N2 S1 C12 73.1(3)
C13 C12 S1 O2 -28.6(4)
C17 C12 S1 O2 152.2(4)
C13 C12 S1 O1 -154.0(3)
C17 C12 S1 O1 26.7(4)
C13 C12 S1 N2 90.4(4)
C17 C12 S1 N2 -88.8(4)
C45 N5 Ni1 C24 -92.6(4)
C41 N5 Ni1 C24 89.2(3)
C45 N5 Ni1 N2 73.4(3)
C41 N5 Ni1 N2 -104.8(3)
C25 C24 Ni1 N5 -58.4(4)
C23 C24 Ni1 N5 124.4(3)
C25 C24 Ni1 N1 115.7(4)
C23 C24 Ni1 N1 -61.5(3)
C25 C24 Ni1 N2 -155.7(5)
C23 C24 Ni1 N2 27.0(9)
C5 N1 Ni1 C24 132.1(3)
C1 N1 Ni1 C24 -54.0(3)
C5 N1 Ni1 N2 -33.7(3)
C1 N1 Ni1 N2 140.1(3)
C11 N2 Ni1 N5 -124.1(3)
S1 N2 Ni1 N5 82.0(3)
C11 N2 Ni1 C24 -26.9(8)
S1 N2 Ni1 C24 179.2(6)
C11 N2 Ni1 N1 61.7(3)
S1 N2 Ni1 N1 -92.2(3)
